data_7029008
loop_
_publ_author_name
'Wang, Lingfang'
'Ro\,sca, Sorin-Claudiu'
'Poirier, Valentin'
'Sinbandhit, Sourisak'
'Dorcet, Vincent'
'Roisnel, Thierry'
'Carpentier, Jean-Fran\,cois'
'Sarazin, Yann'

_publ_section_title
;
 Stable divalent germanium, tin and lead amino(ether)-phenolate monomeric
 complexes: structural features, inclusion heterobimetallic complexes, and
 ROP catalysis.
;
_journal_issue 11
_journal_name_full 'Dalton transactions (Cambridge, England : 2003)'
_journal_page_first 4268
_journal_page_last 4286
_journal_paper_doi 10.1039/c3dt51681d
_journal_volume 43
_journal_year 2014
_chemical_compound_source 'synthesis as described'
_chemical_formula_moiety 'C25 H50 Ge N2 O Si2'
_chemical_formula_sum 'C25 H50 Ge N2 O Si2'
_chemical_formula_weight 523.44
_chemical_name_systematic
;
 ?
;
_space_group_IT_number 2
_symmetry_cell_setting triclinic
_symmetry_Int_Tables_number 2
_symmetry_space_group_name_Hall '-P 1'
_symmetry_space_group_name_H-M 'P -1'
_atom_sites_solution_hydrogens geom
_atom_sites_solution_primary direct
_atom_sites_solution_secondary difmap
_audit_conform_dict_location ftp://ftp.iucr.org/pub/cif_core.dic
_audit_conform_dict_name cif_core.dic
_audit_conform_dict_version 2.3
_audit_creation_date 2013-01-11T17:21:22-00:00
_audit_creation_method 'WinGX routine CIF_UPDATE'
_cell_angle_alpha 81.087(3)
_cell_angle_beta 75.381(2)
_cell_angle_gamma 86.021(3)
_cell_formula_units_Z 2
_cell_length_a 10.4714(6)
_cell_length_b 12.3029(8)
_cell_length_c 12.3573(6)
_cell_measurement_reflns_used 7125
_cell_measurement_temperature 150(2)
_cell_measurement_theta_max 27.44
_cell_measurement_theta_min 2.57
_cell_measurement_wavelength 0.71073
_cell_volume 1521.07(15)
_computing_cell_refinement 'Bruker APEX2 (Bruker, 2006)'
_computing_data_collection 'Bruker APEX2 (Bruker, 2006)'
_computing_data_reduction 'Bruker APEX2 (Bruker, 2006)'
_computing_molecular_graphics 'Ortep-3 for Windows (Farrugia, 1997)'
_computing_publication_material
;
           WinGX publication routines (Farrugia, 1999),
           CRYSCAL (T. Roisnel, local program)
;
_computing_structure_refinement 'SHELXL-97 (Sheldrick, 1997)'
_computing_structure_solution 'SIR97 (Altomare et al., 1999)'
_diffrn_ambient_temperature 150(2)
_diffrn_detector 'CCD plate'
_diffrn_measured_fraction_theta_full 0.993
_diffrn_measured_fraction_theta_max 0.993
_diffrn_measurement_device_type 'APEXII, Bruker-AXS'
_diffrn_measurement_method 'CCD rotation images, thin slices'
_diffrn_radiation_monochromator graphite
_diffrn_radiation_probe x-ray
_diffrn_radiation_type MoK\a
_diffrn_radiation_wavelength 0.71073
_diffrn_reflns_av_R_equivalents 0.0465
_diffrn_reflns_av_unetI/netI 0.0491
_diffrn_reflns_limit_h_max 13
_diffrn_reflns_limit_h_min -13
_diffrn_reflns_limit_k_max 15
_diffrn_reflns_limit_k_min -15
_diffrn_reflns_limit_l_max 16
_diffrn_reflns_limit_l_min -16
_diffrn_reflns_number 25015
_diffrn_reflns_theta_full 27.49
_diffrn_reflns_theta_max 27.49
_diffrn_reflns_theta_min 2.95
_exptl_absorpt_coefficient_mu 1.103
_exptl_absorpt_correction_T_max 0.847
_exptl_absorpt_correction_T_min 0.774
_exptl_absorpt_correction_type multi-scan
_exptl_absorpt_process_details
;
  [Sheldrick, G.M. (2002). SADABS Bruker AXS Inc., Madison, Wisconsin, USA]
;
_exptl_crystal_colour colourless
_exptl_crystal_density_diffrn 1.143
_exptl_crystal_density_method 'not measured'
_exptl_crystal_description prism
_exptl_crystal_F_000 564
_exptl_crystal_size_max 0.32
_exptl_crystal_size_mid 0.23
_exptl_crystal_size_min 0.15
_refine_diff_density_max 0.431
_refine_diff_density_min -0.271
_refine_diff_density_rms 0.064
_refine_ls_extinction_method none
_refine_ls_goodness_of_fit_ref 1.064
_refine_ls_hydrogen_treatment constr
_refine_ls_matrix_type full
_refine_ls_number_parameters 294
_refine_ls_number_reflns 6928
_refine_ls_number_restraints 0
_refine_ls_restrained_S_all 1.064
_refine_ls_R_factor_all 0.0465
_refine_ls_R_factor_gt 0.0352
_refine_ls_shift/su_max 0.001
_refine_ls_shift/su_mean 0
_refine_ls_structure_factor_coef Fsqd
_refine_ls_weighting_details 'calc w=1/[\s^2^(Fo^2^)+(0.0327P)^2^+0.3488P] where P=(Fo^2^+2Fc^2^)/3'
_refine_ls_weighting_scheme calc
_refine_ls_wR_factor_gt 0.0777
_refine_ls_wR_factor_ref 0.0818
_reflns_number_gt 5730
_reflns_number_total 6928
_reflns_threshold_expression >2sigma(I)
_cod_data_source_file c3dt51681d.txt
_cod_data_source_block WLF013
_cod_database_code 7029008

loop_
_symmetry_equiv_pos_as_xyz
'x, y, z'
'-x, -y, -z'

loop_
_atom_site_label
_atom_site_type_symbol
_atom_site_fract_x
_atom_site_fract_y
_atom_site_fract_z
_atom_site_U_iso_or_equiv
_atom_site_adp_type
_atom_site_occupancy
_atom_site_symmetry_multiplicity
_atom_site_calc_flag
_atom_site_refinement_flags
Ge1 Ge 1.096679(19) 0.780738(17) 0.801087(17) 0.01743(7) Uani 1 1 d .
Si1 Si 1.23951(6) 0.56411(5) 0.74012(5) 0.02449(14) Uani 1 1 d .
Si2 Si 1.36863(5) 0.77203(5) 0.60990(5) 0.02481(14) Uani 1 1 d .
N2 N 1.23238(15) 0.70628(13) 0.70234(14) 0.0193(4) Uani 1 1 d .
C2 C 1.3277(2) 0.89129(19) 0.50951(18) 0.0318(5) Uani 1 1 d .
H2A H 1.259 0.8708 0.476 0.048 Uiso 1 1 calc R
H2B H 1.407 0.9116 0.4496 0.048 Uiso 1 1 calc R
H2C H 1.2957 0.954 0.5503 0.048 Uiso 1 1 calc R
C3 C 1.4788(2) 0.8165(2) 0.6915(2) 0.0407(6) Uani 1 1 d .
H3A H 1.4267 0.8589 0.7493 0.061 Uiso 1 1 calc R
H3B H 1.548 0.8624 0.64 0.061 Uiso 1 1 calc R
H3C H 1.5195 0.7515 0.7278 0.061 Uiso 1 1 calc R
C4 C 1.4700(2) 0.6766(2) 0.5145(2) 0.0464(7) Uani 1 1 d .
H4A H 1.49 0.6079 0.5599 0.07 Uiso 1 1 calc R
H4B H 1.5526 0.7115 0.472 0.07 Uiso 1 1 calc R
H4C H 1.4204 0.6605 0.4617 0.07 Uiso 1 1 calc R
C5 C 1.3918(2) 0.5143(2) 0.7880(2) 0.0436(6) Uani 1 1 d .
H5A H 1.4697 0.5298 0.7252 0.065 Uiso 1 1 calc R
H5B H 1.3878 0.4348 0.8133 0.065 Uiso 1 1 calc R
H5C H 1.3977 0.5522 0.8507 0.065 Uiso 1 1 calc R
C6 C 1.2241(2) 0.4882(2) 0.6245(2) 0.0399(6) Uani 1 1 d .
H6A H 1.1421 0.5121 0.602 0.06 Uiso 1 1 calc R
H6B H 1.2224 0.4089 0.6515 0.06 Uiso 1 1 calc R
H6C H 1.2996 0.5036 0.5595 0.06 Uiso 1 1 calc R
C7 C 1.0996(2) 0.51919(19) 0.8624(2) 0.0409(6) Uani 1 1 d .
H7A H 1.1029 0.5558 0.9266 0.061 Uiso 1 1 calc R
H7B H 1.1063 0.4392 0.8835 0.061 Uiso 1 1 calc R
H7C H 1.0158 0.5389 0.8415 0.061 Uiso 1 1 calc R
O1 O 1.16180(12) 0.92109(11) 0.74134(11) 0.0194(3) Uani 1 1 d .
C12 C 1.07465(18) 1.00840(16) 0.75542(16) 0.0176(4) Uani 1 1 d .
C13 C 1.09517(18) 1.09610(16) 0.80953(16) 0.0176(4) Uani 1 1 d .
C14 C 0.99751(19) 1.17957(16) 0.82153(17) 0.0212(4) Uani 1 1 d .
H14 H 1.0102 1.2394 0.8575 0.025 Uiso 1 1 calc R
C15 C 0.88211(19) 1.18059(16) 0.78387(17) 0.0217(4) Uani 1 1 d .
C16 C 0.8691(2) 1.09508(17) 0.72697(17) 0.0237(4) Uani 1 1 d .
H16 H 0.7934 1.0945 0.6979 0.028 Uiso 1 1 calc R
C17 C 0.96357(19) 1.01003(16) 0.71112(16) 0.0195(4) Uani 1 1 d .
C18 C 1.22145(18) 1.10063(16) 0.85017(17) 0.0200(4) Uani 1 1 d .
C19 C 1.2261(2) 1.20619(18) 0.90042(19) 0.0288(5) Uani 1 1 d .
H19A H 1.2211 1.2703 0.8435 0.043 Uiso 1 1 calc R
H19B H 1.3088 1.2065 0.9237 0.043 Uiso 1 1 calc R
H19C H 1.1512 1.2093 0.9662 0.043 Uiso 1 1 calc R
C20 C 1.3417(2) 1.09983(19) 0.74845(19) 0.0297(5) Uani 1 1 d .
H20A H 1.3403 1.0347 0.7121 0.045 Uiso 1 1 calc R
H20B H 1.423 1.0979 0.7744 0.045 Uiso 1 1 calc R
H20C H 1.3384 1.1664 0.6941 0.045 Uiso 1 1 calc R
C21 C 1.2302(2) 1.00276(18) 0.94208(18) 0.0276(5) Uani 1 1 d .
H21A H 1.1526 1.0047 1.0058 0.041 Uiso 1 1 calc R
H21B H 1.3104 1.0074 0.9681 0.041 Uiso 1 1 calc R
H21C H 1.2331 0.9338 0.9109 0.041 Uiso 1 1 calc R
C22 C 0.7786(2) 1.27541(17) 0.79926(19) 0.0273(5) Uani 1 1 d .
C23 C 0.6409(2) 1.2351(2) 0.8106(3) 0.0663(10) Uani 1 1 d .
H23A H 0.6208 1.1746 0.8734 0.1 Uiso 1 1 calc R
H23B H 0.6374 1.209 0.7404 0.1 Uiso 1 1 calc R
H23C H 0.5759 1.2956 0.8253 0.1 Uiso 1 1 calc R
C24 C 0.8128(3) 1.3634(2) 0.6975(3) 0.0732(11) Uani 1 1 d .
H24A H 0.7461 1.4235 0.7056 0.11 Uiso 1 1 calc R
H24B H 0.8147 1.3318 0.629 0.11 Uiso 1 1 calc R
H24C H 0.8996 1.3919 0.6919 0.11 Uiso 1 1 calc R
C25 C 0.7738(3) 1.3266(3) 0.9045(3) 0.0640(10) Uani 1 1 d .
H25A H 0.8593 1.3582 0.8979 0.096 Uiso 1 1 calc R
H25B H 0.7544 1.27 0.971 0.096 Uiso 1 1 calc R
H25C H 0.7046 1.3848 0.9125 0.096 Uiso 1 1 calc R
C26 C 0.9564(2) 0.92484(16) 0.63757(17) 0.0227(4) Uani 1 1 d .
H26A H 0.8812 0.9448 0.6025 0.027 Uiso 1 1 calc R
H26B H 1.038 0.927 0.5759 0.027 Uiso 1 1 calc R
N27 N 0.94050(15) 0.81055(13) 0.69781(14) 0.0196(4) Uani 1 1 d .
C28 C 0.80737(19) 0.80331(18) 0.77904(18) 0.0263(5) Uani 1 1 d .
H28A H 0.74 0.8316 0.7372 0.032 Uiso 1 1 calc R
H28B H 0.8043 0.8523 0.8361 0.032 Uiso 1 1 calc R
C29 C 0.7703(2) 0.68987(19) 0.8397(2) 0.0342(5) Uani 1 1 d .
H29A H 0.7658 0.6417 0.7847 0.051 Uiso 1 1 calc R
H29B H 0.684 0.6939 0.8934 0.051 Uiso 1 1 calc R
H29C H 0.8369 0.6601 0.8806 0.051 Uiso 1 1 calc R
C30 C 0.9610(2) 0.73128(18) 0.61459(18) 0.0262(5) Uani 1 1 d .
H30A H 0.9552 0.6558 0.6567 0.031 Uiso 1 1 calc R
H30B H 1.0518 0.739 0.5661 0.031 Uiso 1 1 calc R
C31 C 0.8656(2) 0.7431(2) 0.5383(2) 0.0390(6) Uani 1 1 d .
H31A H 0.775 0.7346 0.5848 0.059 Uiso 1 1 calc R
H31B H 0.8869 0.6863 0.4884 0.059 Uiso 1 1 calc R
H31C H 0.8735 0.816 0.4926 0.059 Uiso 1 1 calc R

loop_
_atom_site_aniso_label
_atom_site_aniso_U_11
_atom_site_aniso_U_22
_atom_site_aniso_U_33
_atom_site_aniso_U_23
_atom_site_aniso_U_13
_atom_site_aniso_U_12
Ge1 0.01616(11) 0.01613(12) 0.02034(12) -0.00401(8) -0.00455(8) 0.00066(8)
Si1 0.0236(3) 0.0161(3) 0.0315(3) -0.0043(2) -0.0032(2) 0.0029(2)
Si2 0.0170(3) 0.0235(3) 0.0297(3) 0.0011(3) -0.0014(2) 0.0020(2)
N2 0.0170(8) 0.0160(9) 0.0238(9) -0.0029(7) -0.0038(7) 0.0012(6)
C2 0.0302(12) 0.0324(13) 0.0259(12) 0.0032(10) 0.0009(9) 0.0009(10)
C3 0.0227(12) 0.0361(14) 0.0639(18) 0.0045(12) -0.0178(11) -0.0037(10)
C4 0.0340(14) 0.0386(15) 0.0483(16) 0.0024(12) 0.0154(11) 0.0089(11)
C5 0.0413(15) 0.0277(14) 0.0606(18) 0.0043(12) -0.0188(13) 0.0076(11)
C6 0.0428(14) 0.0295(14) 0.0495(16) -0.0196(12) -0.0086(12) 0.0057(11)
C7 0.0471(15) 0.0176(12) 0.0467(15) -0.0001(11) 0.0062(12) -0.0005(10)
O1 0.0169(7) 0.0154(7) 0.0263(8) -0.0049(6) -0.0056(6) 0.0014(5)
C12 0.0180(10) 0.0151(10) 0.0184(10) -0.0007(8) -0.0032(8) 0.0003(7)
C13 0.0186(10) 0.0159(10) 0.0178(10) -0.0006(8) -0.0038(8) -0.0033(8)
C14 0.0246(11) 0.0151(10) 0.0249(11) -0.0039(8) -0.0064(8) -0.0028(8)
C15 0.0216(10) 0.0167(10) 0.0269(11) -0.0023(8) -0.0073(8) 0.0019(8)
C16 0.0231(11) 0.0230(11) 0.0281(11) -0.0034(9) -0.0130(9) 0.0024(8)
C17 0.0227(10) 0.0163(10) 0.0212(10) -0.0029(8) -0.0084(8) -0.0003(8)
C18 0.0188(10) 0.0184(10) 0.0242(11) -0.0034(8) -0.0070(8) -0.0031(8)
C19 0.0279(12) 0.0242(12) 0.0397(13) -0.0107(10) -0.0137(10) -0.0036(9)
C20 0.0204(11) 0.0325(13) 0.0352(13) -0.0084(10) -0.0005(9) -0.0089(9)
C21 0.0293(12) 0.0272(12) 0.0297(12) -0.0012(9) -0.0145(9) -0.0031(9)
C22 0.0260(11) 0.0207(11) 0.0384(13) -0.0073(9) -0.0134(10) 0.0054(9)
C23 0.0309(15) 0.0443(18) 0.132(3) -0.0385(19) -0.0232(16) 0.0149(13)
C24 0.078(2) 0.0421(18) 0.075(2) 0.0154(16) 0.0023(18) 0.0343(16)
C25 0.065(2) 0.064(2) 0.078(2) -0.0446(18) -0.0364(17) 0.0434(16)
C26 0.0244(11) 0.0227(11) 0.0246(11) -0.0068(9) -0.0111(9) 0.0022(8)
N27 0.0175(8) 0.0196(9) 0.0234(9) -0.0078(7) -0.0059(7) 0.0012(7)
C28 0.0179(10) 0.0310(12) 0.0331(12) -0.0136(10) -0.0068(9) 0.0008(9)
C29 0.0268(12) 0.0340(14) 0.0412(14) -0.0094(11) -0.0027(10) -0.0085(10)
C30 0.0251(11) 0.0258(12) 0.0325(12) -0.0162(10) -0.0095(9) 0.0026(9)
C31 0.0392(14) 0.0457(16) 0.0442(15) -0.0270(12) -0.0215(11) 0.0045(11)

loop_
_atom_type_symbol
_atom_type_description
_atom_type_scat_dispersion_real
_atom_type_scat_dispersion_imag
_atom_type_scat_source
C C 0.0033 0.0016 'International Tables Vol C Tables 4.2.6.8 and 6.1.1.4'
H H 0 0 'International Tables Vol C Tables 4.2.6.8 and 6.1.1.4'
N N 0.0061 0.0033 'International Tables Vol C Tables 4.2.6.8 and 6.1.1.4'
O O 0.0106 0.006 'International Tables Vol C Tables 4.2.6.8 and 6.1.1.4'
Ge Ge 0.1547 1.8001 'International Tables Vol C Tables 4.2.6.8 and 6.1.1.4'
Si Si 0.0817 0.0704 'International Tables Vol C Tables 4.2.6.8 and 6.1.1.4'

loop_
_geom_angle_atom_site_label_1
_geom_angle_atom_site_label_2
_geom_angle_atom_site_label_3
_geom_angle
O1 Ge1 N2 94.52(6)
O1 Ge1 N27 90.22(6)
N2 Ge1 N27 100.60(6)
N2 Si1 C7 110.66(9)
N2 Si1 C6 112.49(10)
C7 Si1 C6 105.56(12)
N2 Si1 C5 112.86(10)
C7 Si1 C5 105.09(12)
C6 Si1 C5 109.69(11)
N2 Si2 C3 110.01(10)
N2 Si2 C2 114.94(9)
C3 Si2 C2 109.88(11)
N2 Si2 C4 111.20(10)
C3 Si2 C4 106.85(12)
C2 Si2 C4 103.52(11)
Si1 N2 Si2 119.50(9)
Si1 N2 Ge1 114.38(9)
Si2 N2 Ge1 123.34(9)
Si2 C2 H2A 109.5
Si2 C2 H2B 109.5
H2A C2 H2B 109.5
Si2 C2 H2C 109.5
H2A C2 H2C 109.5
H2B C2 H2C 109.5
Si2 C3 H3A 109.5
Si2 C3 H3B 109.5
H3A C3 H3B 109.5
Si2 C3 H3C 109.5
H3A C3 H3C 109.5
H3B C3 H3C 109.5
Si2 C4 H4A 109.5
Si2 C4 H4B 109.5
H4A C4 H4B 109.5
Si2 C4 H4C 109.5
H4A C4 H4C 109.5
H4B C4 H4C 109.5
Si1 C5 H5A 109.5
Si1 C5 H5B 109.5
H5A C5 H5B 109.5
Si1 C5 H5C 109.5
H5A C5 H5C 109.5
H5B C5 H5C 109.5
Si1 C6 H6A 109.5
Si1 C6 H6B 109.5
H6A C6 H6B 109.5
Si1 C6 H6C 109.5
H6A C6 H6C 109.5
H6B C6 H6C 109.5
Si1 C7 H7A 109.5
Si1 C7 H7B 109.5
H7A C7 H7B 109.5
Si1 C7 H7C 109.5
H7A C7 H7C 109.5
H7B C7 H7C 109.5
C12 O1 Ge1 117.26(11)
O1 C12 C17 117.54(17)
O1 C12 C13 122.17(16)
C17 C12 C13 120.28(17)
C14 C13 C12 117.00(16)
C14 C13 C18 121.80(17)
C12 C13 C18 121.17(16)
C13 C14 C15 124.07(18)
C13 C14 H14 118
C15 C14 H14 118
C16 C15 C14 116.76(17)
C16 C15 C22 121.68(17)
C14 C15 C22 121.48(18)
C15 C16 C17 121.91(18)
C15 C16 H16 119
C17 C16 H16 119
C16 C17 C12 119.81(18)
C16 C17 C26 121.33(17)
C12 C17 C26 118.59(16)
C19 C18 C13 112.15(16)
C19 C18 C21 107.53(17)
C13 C18 C21 110.36(16)
C19 C18 C20 107.04(17)
C13 C18 C20 108.90(16)
C21 C18 C20 110.83(17)
C18 C19 H19A 109.5
C18 C19 H19B 109.5
H19A C19 H19B 109.5
C18 C19 H19C 109.5
H19A C19 H19C 109.5
H19B C19 H19C 109.5
C18 C20 H20A 109.5
C18 C20 H20B 109.5
H20A C20 H20B 109.5
C18 C20 H20C 109.5
H20A C20 H20C 109.5
H20B C20 H20C 109.5
C18 C21 H21A 109.5
C18 C21 H21B 109.5
H21A C21 H21B 109.5
C18 C21 H21C 109.5
H21A C21 H21C 109.5
H21B C21 H21C 109.5
C24 C22 C25 108.6(2)
C24 C22 C23 109.2(2)
C25 C22 C23 107.1(2)
C24 C22 C15 108.81(19)
C25 C22 C15 112.18(17)
C23 C22 C15 110.87(18)
C22 C23 H23A 109.5
C22 C23 H23B 109.5
H23A C23 H23B 109.5
C22 C23 H23C 109.5
H23A C23 H23C 109.5
H23B C23 H23C 109.5
C22 C24 H24A 109.5
C22 C24 H24B 109.5
H24A C24 H24B 109.5
C22 C24 H24C 109.5
H24A C24 H24C 109.5
H24B C24 H24C 109.5
C22 C25 H25A 109.5
C22 C25 H25B 109.5
H25A C25 H25B 109.5
C22 C25 H25C 109.5
H25A C25 H25C 109.5
H25B C25 H25C 109.5
N27 C26 C17 114.57(16)
N27 C26 H26A 108.6
C17 C26 H26A 108.6
N27 C26 H26B 108.6
C17 C26 H26B 108.6
H26A C26 H26B 107.6
C26 N27 C30 109.95(16)
C26 N27 C28 108.59(15)
C30 N27 C28 113.01(15)
C26 N27 Ge1 106.57(11)
C30 N27 Ge1 110.69(11)
C28 N27 Ge1 107.80(12)
N27 C28 C29 115.40(17)
N27 C28 H28A 108.4
C29 C28 H28A 108.4
N27 C28 H28B 108.4
C29 C28 H28B 108.4
H28A C28 H28B 107.5
C28 C29 H29A 109.5
C28 C29 H29B 109.5
H29A C29 H29B 109.5
C28 C29 H29C 109.5
H29A C29 H29C 109.5
H29B C29 H29C 109.5
N27 C30 C31 116.39(16)
N27 C30 H30A 108.2
C31 C30 H30A 108.2
N27 C30 H30B 108.2
C31 C30 H30B 108.2
H30A C30 H30B 107.3
C30 C31 H31A 109.5
C30 C31 H31B 109.5
H31A C31 H31B 109.5
C30 C31 H31C 109.5
H31A C31 H31C 109.5
H31B C31 H31C 109.5

loop_
_geom_bond_atom_site_label_1
_geom_bond_atom_site_label_2
_geom_bond_distance
Ge1 O1 1.8724(13)
Ge1 N2 1.9073(15)
Ge1 N27 2.2942(15)
Si1 N2 1.7405(17)
Si1 C7 1.864(2)
Si1 C6 1.868(2)
Si1 C5 1.870(2)
Si2 N2 1.7452(17)
Si2 C3 1.868(2)
Si2 C2 1.869(2)
Si2 C4 1.876(2)
C2 H2A 0.98
C2 H2B 0.98
C2 H2C 0.98
C3 H3A 0.98
C3 H3B 0.98
C3 H3C 0.98
C4 H4A 0.98
C4 H4B 0.98
C4 H4C 0.98
C5 H5A 0.98
C5 H5B 0.98
C5 H5C 0.98
C6 H6A 0.98
C6 H6B 0.98
C6 H6C 0.98
C7 H7A 0.98
C7 H7B 0.98
C7 H7C 0.98
O1 C12 1.363(2)
C12 C17 1.403(3)
C12 C13 1.409(3)
C13 C14 1.395(3)
C13 C18 1.536(3)
C14 C15 1.399(3)
C14 H14 0.95
C15 C16 1.385(3)
C15 C22 1.536(3)
C16 C17 1.391(3)
C16 H16 0.95
C17 C26 1.507(3)
C18 C19 1.532(3)
C18 C21 1.537(3)
C18 C20 1.539(3)
C19 H19A 0.98
C19 H19B 0.98
C19 H19C 0.98
C20 H20A 0.98
C20 H20B 0.98
C20 H20C 0.98
C21 H21A 0.98
C21 H21B 0.98
C21 H21C 0.98
C22 C24 1.512(4)
C22 C25 1.519(3)
C22 C23 1.524(3)
C23 H23A 0.98
C23 H23B 0.98
C23 H23C 0.98
C24 H24A 0.98
C24 H24B 0.98
C24 H24C 0.98
C25 H25A 0.98
C25 H25B 0.98
C25 H25C 0.98
C26 N27 1.485(3)
C26 H26A 0.99
C26 H26B 0.99
N27 C30 1.492(2)
N27 C28 1.497(2)
C28 C29 1.505(3)
C28 H28A 0.99
C28 H28B 0.99
C29 H29A 0.98
C29 H29B 0.98
C29 H29C 0.98
C30 C31 1.524(3)
C30 H30A 0.99
C30 H30B 0.99
C31 H31A 0.98
C31 H31B 0.98
C31 H31C 0.98

loop_
_geom_torsion_atom_site_label_1
_geom_torsion_atom_site_label_2
_geom_torsion_atom_site_label_3
_geom_torsion_atom_site_label_4
_geom_torsion
C7 Si1 N2 Si2 167.15(12)
C6 Si1 N2 Si2 -75.06(13)
C5 Si1 N2 Si2 49.71(15)
C7 Si1 N2 Ge1 5.39(14)
C6 Si1 N2 Ge1 123.19(11)
C5 Si1 N2 Ge1 -112.05(12)
C3 Si2 N2 Si1 -91.46(13)
C2 Si2 N2 Si1 143.89(11)
C4 Si2 N2 Si1 26.71(15)
C3 Si2 N2 Ge1 68.58(13)
C2 Si2 N2 Ge1 -56.06(14)
C4 Si2 N2 Ge1 -173.25(12)
O1 Ge1 N2 Si1 167.63(9)
N27 Ge1 N2 Si1 -101.30(9)
O1 Ge1 N2 Si2 6.67(11)
N27 Ge1 N2 Si2 97.74(10)
N2 Ge1 O1 C12 156.90(13)
N27 Ge1 O1 C12 56.26(13)
Ge1 O1 C12 C17 -58.7(2)
Ge1 O1 C12 C13 122.95(17)
O1 C12 C13 C14 -178.43(17)
C17 C12 C13 C14 3.3(3)
O1 C12 C13 C18 3.3(3)
C17 C12 C13 C18 -175.04(18)
C12 C13 C14 C15 0.3(3)
C18 C13 C14 C15 178.59(19)
C13 C14 C15 C16 -3.0(3)
C13 C14 C15 C22 -179.72(19)
C14 C15 C16 C17 2.1(3)
C22 C15 C16 C17 178.88(19)
C15 C16 C17 C12 1.3(3)
C15 C16 C17 C26 -172.72(19)
O1 C12 C17 C16 177.54(18)
C13 C12 C17 C16 -4.1(3)
O1 C12 C17 C26 -8.3(3)
C13 C12 C17 C26 170.07(18)
C14 C13 C18 C19 -1.4(3)
C12 C13 C18 C19 176.79(18)
C14 C13 C18 C21 118.4(2)
C12 C13 C18 C21 -63.4(2)
C14 C13 C18 C20 -119.7(2)
C12 C13 C18 C20 58.5(2)
C16 C15 C22 C24 -87.2(3)
C14 C15 C22 C24 89.4(3)
C16 C15 C22 C25 152.7(2)
C14 C15 C22 C25 -30.8(3)
C16 C15 C22 C23 33.0(3)
C14 C15 C22 C23 -150.5(2)
C16 C17 C26 N27 -117.7(2)
C12 C17 C26 N27 68.2(2)
C17 C26 N27 C30 -168.93(15)
C17 C26 N27 C28 67.0(2)
C17 C26 N27 Ge1 -48.92(17)
O1 Ge1 N27 C26 -2.79(12)
N2 Ge1 N27 C26 -97.43(12)
O1 Ge1 N27 C30 116.74(13)
N2 Ge1 N27 C30 22.10(14)
O1 Ge1 N27 C28 -119.20(12)
N2 Ge1 N27 C28 146.16(12)
C26 N27 C28 C29 174.66(17)
C30 N27 C28 C29 52.4(2)
Ge1 N27 C28 C29 -70.26(18)
C26 N27 C30 C31 -61.4(2)
C28 N27 C30 C31 60.1(2)
Ge1 N27 C30 C31 -178.84(16)
